data_4089487
loop_
_publ_author_name
'Plessow, Philipp N.'
'Weigel, Laura'
'Lindner, Ronald'
'Sch\"afer, Ansgar'
'Rominger, Frank'
'Limbach, Michael'
'Hofmann, Peter'

_publ_section_title
;
 Mechanistic Details of the Nickel-Mediated Formation of Acrylates from
 CO2, Ethylene and Methyl Iodide
;
_journal_issue 11
_journal_name_full Organometallics
_journal_page_first 3327
_journal_paper_doi 10.1021/om400262b
_journal_volume 32
_journal_year 2013
_chemical_formula_sum 'C55 H59 B F24 O4 P2 Pd'
_chemical_formula_weight 1419.17
_space_group_IT_number 60
_space_group_name_Hall '-P 2n 2ab'
_space_group_name_H-M_alt 'P b c n'
_symmetry_cell_setting orthorhombic
_symmetry_space_group_name_H-M 'P b c n'
_atom_sites_solution_hydrogens geom
_atom_sites_solution_primary direct
_atom_sites_solution_secondary difmap
_audit_creation_method SHELXL-97
_cell_angle_alpha 90.00
_cell_angle_beta 90.00
_cell_angle_gamma 90.00
_cell_formula_units_Z 8
_cell_length_a 15.5722(1)
_cell_length_b 21.5610(3)
_cell_length_c 36.5134(5)
_cell_measurement_temperature 200(2)
_cell_volume 12259.5(3)
_computing_cell_refinement 'Bruker SMART'
_computing_data_collection 'Bruker SMART'
_computing_data_reduction 'Bruker SHELXTL'
_computing_molecular_graphics 'Bruker SHELXTL'
_computing_publication_material 'Bruker SHELXTL'
_computing_structure_refinement 'SHELXL-97 (Sheldrick, 2008)'
_computing_structure_solution 'SHELXS-97 (Sheldrick, 2008)'
_diffrn_ambient_temperature 200(2)
_diffrn_measured_fraction_theta_full 1.000
_diffrn_measured_fraction_theta_max 1.000
_diffrn_measurement_device_type 'CCD area detector'
_diffrn_measurement_method 'omega scans'
_diffrn_radiation_monochromator graphite
_diffrn_radiation_source 'fine-focus sealed tube'
_diffrn_radiation_type MoK\a
_diffrn_radiation_wavelength 0.71073
_diffrn_reflns_av_R_equivalents 0.2186
_diffrn_reflns_av_sigmaI/netI 0.1267
_diffrn_reflns_limit_h_max 16
_diffrn_reflns_limit_h_min -16
_diffrn_reflns_limit_k_max 22
_diffrn_reflns_limit_k_min -22
_diffrn_reflns_limit_l_max 38
_diffrn_reflns_limit_l_min -38
_diffrn_reflns_number 85705
_diffrn_reflns_theta_full 21.97
_diffrn_reflns_theta_max 21.97
_diffrn_reflns_theta_min 1.12
_exptl_absorpt_coefficient_mu 0.471
_exptl_absorpt_correction_T_max 0.9814
_exptl_absorpt_correction_T_min 0.9116
_exptl_absorpt_correction_type multi-scan
_exptl_absorpt_process_details
;
Sheldrick, G. M. (2008). <i>SADABS</i>. University of G\"ottingen, Germany.
;
_exptl_crystal_colour lightred
_exptl_crystal_density_diffrn 1.538
_exptl_crystal_density_method 'not measured'
_exptl_crystal_description polyhedron
_exptl_crystal_F_000 5744
_exptl_crystal_size_max 0.20
_exptl_crystal_size_mid 0.10
_exptl_crystal_size_min 0.04
_refine_diff_density_max 0.486
_refine_diff_density_min -0.417
_refine_diff_density_rms 0.084
_refine_ls_extinction_method none
_refine_ls_goodness_of_fit_ref 0.995
_refine_ls_hydrogen_treatment constr
_refine_ls_matrix_type full
_refine_ls_number_parameters 863
_refine_ls_number_reflns 7491
_refine_ls_number_restraints 2251
_refine_ls_restrained_S_all 0.970
_refine_ls_R_factor_all 0.1478
_refine_ls_R_factor_gt 0.0541
_refine_ls_shift/su_max 0.005
_refine_ls_shift/su_mean 0.000
_refine_ls_structure_factor_coef Fsqd
_refine_ls_weighting_details 'calc w=1/[\s^2^(Fo^2^)+(0.0496P)^2^+11.7978P] where P=(Fo^2^+2Fc^2^)/3'
_refine_ls_weighting_scheme calc
_refine_ls_wR_factor_gt 0.0971
_refine_ls_wR_factor_ref 0.1291
_reflns_number_gt 3853
_reflns_number_total 7491
_reflns_threshold_expression >2sigma(I)
_cod_data_source_file om400262b_si_002.cif
_cod_data_source_block igu2
_cod_depositor_comments
;
The following automatic conversions were performed:

data item '_symmetry_cell_setting' value 'Orthorhombic' was changed
to 'orthorhombic' in accordance with the
/home/saulius/struct/COD-crude-data/automatic-downloads/DataCite-retrospective/ACS/depositions/lib/dictionaries/cif_core.dic
dictionary named 'cif_core.dic' version 2.4.2 last updated on
2011-04-26.

Automatic conversion script
Id: cif_fix_values 6909 2019-04-08 15:41:33Z antanas 
;
_cod_original_sg_symbol_H-M Pbcn
_cod_database_code 4089487

loop_
_symmetry_equiv_pos_as_xyz
'x, y, z'
'-x+1/2, -y+1/2, z+1/2'
'-x, y, -z+1/2'
'x+1/2, -y+1/2, -z'
'-x, -y, -z'
'x-1/2, y-1/2, -z-1/2'
'x, -y, z-1/2'
'-x-1/2, y-1/2, z'

loop_
_atom_site_label
_atom_site_type_symbol
_atom_site_fract_x
_atom_site_fract_y
_atom_site_fract_z
_atom_site_U_iso_or_equiv
_atom_site_adp_type
_atom_site_occupancy
_atom_site_symmetry_multiplicity
_atom_site_calc_flag
_atom_site_refinement_flags
_atom_site_disorder_assembly
_atom_site_disorder_group
Pd1 Pd 0.18735(4) 0.02627(3) 0.371902(16) 0.03030(19) Uani 1 1 d . . .
P1 P 0.17252(13) 0.09151(10) 0.42226(5) 0.0350(6) Uani 1 1 d . . .
P2 P 0.30725(12) 0.08503(8) 0.37087(5) 0.0274(5) Uani 1 1 d . . .
C1 C 0.2117(5) -0.0385(3) 0.3307(2) 0.040(2) Uani 1 1 d . . .
H1 H 0.2638 -0.0291 0.3157 0.048 Uiso 1 1 calc R . .
C2 C 0.1304(6) -0.0413(4) 0.3092(2) 0.062(3) Uani 1 1 d . . .
H2A H 0.1295 -0.0073 0.2910 0.075 Uiso 1 1 calc R . .
H2B H 0.1273 -0.0812 0.2958 0.075 Uiso 1 1 calc R . .
C3 C 0.2191(7) -0.0959(5) 0.3533(3) 0.061(3) Uani 1 1 d . . .
O3 O 0.1626(4) -0.1326(3) 0.35920(18) 0.076(2) Uani 1 1 d . . .
O4 O 0.2992(4) -0.0993(2) 0.37006(17) 0.0634(17) Uani 1 1 d . . .
C4 C 0.3087(7) -0.1511(4) 0.3954(2) 0.087(3) Uani 1 1 d . . .
H4A H 0.2603 -0.1515 0.4126 0.130 Uiso 1 1 calc R . .
H4B H 0.3625 -0.1465 0.4091 0.130 Uiso 1 1 calc R . .
H4C H 0.3098 -0.1901 0.3817 0.130 Uiso 1 1 calc R . .
C5 C 0.0550(6) -0.0355(4) 0.3340(3) 0.056(3) Uani 1 1 d . . .
O5 O 0.0619(3) -0.0102(3) 0.36450(17) 0.0574(18) Uani 1 1 d . . .
O6 O -0.0181(5) -0.0573(3) 0.32187(19) 0.077(2) Uani 1 1 d . . .
C6 C -0.0935(6) -0.0475(4) 0.3453(3) 0.088(4) Uani 1 1 d . . .
H6A H -0.0814 -0.0632 0.3700 0.132 Uiso 1 1 calc R . .
H6B H -0.1427 -0.0698 0.3350 0.132 Uiso 1 1 calc R . .
H6C H -0.1065 -0.0031 0.3465 0.132 Uiso 1 1 calc R . .
C10 C 0.2777(4) 0.1296(3) 0.41289(18) 0.029(2) Uani 1 1 d . . .
H10A H 0.3193 0.1231 0.4330 0.034 Uiso 1 1 calc R . .
H10B H 0.2714 0.1745 0.4079 0.034 Uiso 1 1 calc R . .
C11 C 0.1793(6) 0.0515(4) 0.4681(2) 0.047(2) Uani 1 1 d . . .
C12 C 0.2209(6) -0.0108(4) 0.4623(3) 0.089(4) Uani 1 1 d . . .
H12A H 0.2822 -0.0051 0.4572 0.134 Uiso 1 1 calc R . .
H12B H 0.1935 -0.0318 0.4415 0.134 Uiso 1 1 calc R . .
H12C H 0.2140 -0.0361 0.4844 0.134 Uiso 1 1 calc R . .
C13 C 0.2308(6) 0.0883(4) 0.4957(2) 0.074(3) Uani 1 1 d . . .
H13A H 0.2234 0.0701 0.5201 0.112 Uiso 1 1 calc R . .
H13B H 0.2108 0.1314 0.4959 0.112 Uiso 1 1 calc R . .
H13C H 0.2917 0.0872 0.4889 0.112 Uiso 1 1 calc R . .
C14 C 0.0899(6) 0.0408(5) 0.4835(3) 0.103(4) Uani 1 1 d . . .
H14A H 0.0549 0.0187 0.4655 0.154 Uiso 1 1 calc R . .
H14B H 0.0631 0.0808 0.4892 0.154 Uiso 1 1 calc R . .
H14C H 0.0940 0.0160 0.5060 0.154 Uiso 1 1 calc R . .
C15 C 0.0884(5) 0.1540(4) 0.4230(2) 0.045(2) Uani 1 1 d . . .
C16 C 0.0957(5) 0.1908(4) 0.3867(2) 0.073(3) Uani 1 1 d . . .
H16A H 0.0520 0.2235 0.3863 0.109 Uiso 1 1 calc R . .
H16B H 0.0868 0.1627 0.3660 0.109 Uiso 1 1 calc R . .
H16C H 0.1529 0.2095 0.3850 0.109 Uiso 1 1 calc R . .
C17 C 0.0998(6) 0.1998(4) 0.4535(3) 0.076(3) Uani 1 1 d . . .
H17A H 0.1598 0.2134 0.4543 0.113 Uiso 1 1 calc R . .
H17B H 0.0845 0.1802 0.4768 0.113 Uiso 1 1 calc R . .
H17C H 0.0625 0.2357 0.4492 0.113 Uiso 1 1 calc R . .
C18 C -0.0011(5) 0.1260(4) 0.4218(3) 0.075(3) Uani 1 1 d . . .
H18A H -0.0149 0.1079 0.4457 0.113 Uiso 1 1 calc R . .
H18B H -0.0032 0.0935 0.4030 0.113 Uiso 1 1 calc R . .
H18C H -0.0430 0.1584 0.4159 0.113 Uiso 1 1 calc R . .
C21 C 0.4185(5) 0.0552(4) 0.3805(2) 0.045(2) Uani 1 1 d . . .
C22 C 0.4493(5) 0.0091(4) 0.3512(2) 0.063(3) Uani 1 1 d . . .
H22A H 0.4553 0.0306 0.3277 0.094 Uiso 1 1 calc R . .
H22B H 0.4073 -0.0245 0.3487 0.094 Uiso 1 1 calc R . .
H22C H 0.5049 -0.0082 0.3585 0.094 Uiso 1 1 calc R . .
C23 C 0.4819(5) 0.1086(3) 0.3853(2) 0.052(2) Uani 1 1 d . . .
H23A H 0.5389 0.0919 0.3911 0.078 Uiso 1 1 calc R . .
H23B H 0.4627 0.1354 0.4054 0.078 Uiso 1 1 calc R . .
H23C H 0.4849 0.1328 0.3626 0.078 Uiso 1 1 calc R . .
C24 C 0.4155(5) 0.0176(4) 0.4167(2) 0.063(3) Uani 1 1 d . . .
H24A H 0.3788 -0.0189 0.4134 0.095 Uiso 1 1 calc R . .
H24B H 0.3922 0.0437 0.4363 0.095 Uiso 1 1 calc R . .
H24C H 0.4737 0.0042 0.4232 0.095 Uiso 1 1 calc R . .
C25 C 0.3104(5) 0.1392(3) 0.33044(18) 0.0332(19) Uani 1 1 d . . .
C26 C 0.3765(5) 0.1176(4) 0.3013(2) 0.062(3) Uani 1 1 d . . .
H26A H 0.3673 0.1407 0.2785 0.093 Uiso 1 1 calc R . .
H26B H 0.3690 0.0732 0.2967 0.093 Uiso 1 1 calc R . .
H26C H 0.4348 0.1253 0.3103 0.093 Uiso 1 1 calc R . .
C27 C 0.2246(5) 0.1369(4) 0.3103(2) 0.057(3) Uani 1 1 d . . .
H27A H 0.1780 0.1470 0.3273 0.086 Uiso 1 1 calc R . .
H27B H 0.2156 0.0952 0.3004 0.086 Uiso 1 1 calc R . .
H27C H 0.2250 0.1670 0.2902 0.086 Uiso 1 1 calc R . .
C28 C 0.3327(5) 0.2051(3) 0.3412(2) 0.048(2) Uani 1 1 d . . .
H28A H 0.3463 0.2292 0.3191 0.072 Uiso 1 1 calc R . .
H28B H 0.3825 0.2048 0.3576 0.072 Uiso 1 1 calc R . .
H28C H 0.2837 0.2241 0.3537 0.072 Uiso 1 1 calc R . .
B1 B 0.3390(5) 0.1694(4) 0.6243(2) 0.024(2) Uani 1 1 d . . .
C31 C 0.2384(4) 0.1898(3) 0.6303(2) 0.0238(17) Uani 1 1 d . . .
C32 C 0.2041(5) 0.2068(3) 0.6645(2) 0.036(2) Uani 1 1 d . . .
H32 H 0.2424 0.2109 0.6846 0.043 Uiso 1 1 calc R . .
C33 C 0.1182(5) 0.2179(4) 0.6704(2) 0.040(2) Uani 1 1 d D A .
C34 C 0.0597(5) 0.2113(4) 0.6426(2) 0.043(2) Uani 1 1 d . . .
H34 H 0.0001 0.2179 0.6467 0.052 Uiso 1 1 calc R . .
C35 C 0.0900(5) 0.1948(3) 0.6086(2) 0.035(2) Uani 1 1 d D . .
C36 C 0.1758(5) 0.1837(3) 0.6032(2) 0.033(2) Uani 1 1 d . . .
H36 H 0.1938 0.1711 0.5795 0.040 Uiso 1 1 calc R . .
C37 C 0.0901(6) 0.2340(5) 0.7084(3) 0.082(4) Uani 1 1 d D . .
C38 C 0.0271(5) 0.1874(5) 0.5779(2) 0.065(3) Uani 1 1 d D . .
C41 C 0.3690(5) 0.1840(3) 0.58231(19) 0.0246(19) Uani 1 1 d . . .
C42 C 0.3374(4) 0.2335(3) 0.5625(2) 0.028(2) Uani 1 1 d . . .
H42 H 0.2981 0.2606 0.5743 0.033 Uiso 1 1 calc R . .
C43 C 0.3598(5) 0.2459(3) 0.5266(2) 0.027(2) Uani 1 1 d D B .
C44 C 0.4195(4) 0.2087(3) 0.5088(2) 0.028(2) Uani 1 1 d . . .
H44 H 0.4353 0.2166 0.4841 0.033 Uiso 1 1 calc R . .
C45 C 0.4552(4) 0.1599(3) 0.5279(2) 0.0256(19) Uani 1 1 d D C .
C46 C 0.4304(4) 0.1484(3) 0.56419(18) 0.0274(19) Uani 1 1 d . . .
H46 H 0.4565 0.1150 0.5769 0.033 Uiso 1 1 calc R . .
C47 C 0.3202(5) 0.2982(3) 0.5057(2) 0.043(2) Uani 1 1 d D . .
C48 C 0.5205(5) 0.1197(4) 0.5099(2) 0.043(2) Uani 1 1 d D . .
C51 C 0.3339(4) 0.0941(3) 0.6332(2) 0.0272(19) Uani 1 1 d . . .
C52 C 0.3125(5) 0.0500(3) 0.6071(2) 0.0312(19) Uani 1 1 d . . .
H52 H 0.3083 0.0628 0.5822 0.037 Uiso 1 1 calc R . .
C53 C 0.2971(4) -0.0117(3) 0.6153(2) 0.027(2) Uani 1 1 d D . .
C54 C 0.3044(4) -0.0331(3) 0.6506(2) 0.033(2) Uani 1 1 d . . .
H54 H 0.2957 -0.0757 0.6564 0.040 Uiso 1 1 calc R . .
C55 C 0.3247(5) 0.0097(3) 0.67744(19) 0.034(2) Uani 1 1 d D D .
C56 C 0.3385(4) 0.0709(3) 0.6694(2) 0.029(2) Uani 1 1 d . . .
H56 H 0.3516 0.0987 0.6887 0.035 Uiso 1 1 calc R . .
C57 C 0.2699(6) -0.0550(4) 0.5856(2) 0.054(3) Uani 1 1 d D . .
C58 C 0.3324(6) -0.0112(4) 0.7162(2) 0.056(3) Uani 1 1 d D . .
C61 C 0.4031(5) 0.2056(3) 0.65225(19) 0.0255(19) Uani 1 1 d . . .
C62 C 0.4768(5) 0.1787(3) 0.66815(19) 0.028(2) Uani 1 1 d . . .
H62 H 0.4907 0.1370 0.6622 0.034 Uiso 1 1 calc R . .
C63 C 0.5301(4) 0.2109(4) 0.69235(19) 0.029(2) Uani 1 1 d D E .
C64 C 0.5128(5) 0.2715(4) 0.70082(19) 0.030(2) Uani 1 1 d . . .
H64 H 0.5485 0.2933 0.7175 0.036 Uiso 1 1 calc R . .
C66 C 0.3905(5) 0.2685(3) 0.6612(2) 0.031(2) Uani 1 1 d . . .
H66 H 0.3435 0.2899 0.6504 0.037 Uiso 1 1 calc R . .
C67 C 0.6052(5) 0.1789(4) 0.7096(2) 0.047(2) Uani 1 1 d D . .
C65 C 0.4436(5) 0.3005(3) 0.6851(2) 0.031(2) Uani 1 1 d D . .
C68 C 0.4246(5) 0.3660(4) 0.6948(2) 0.047(2) Uani 1 1 d D . .
F64 F 0.3708(4) 0.3934(2) 0.67262(15) 0.091(2) Uani 1 1 d D . .
F65 F 0.4936(3) 0.4016(2) 0.69455(16) 0.0886(19) Uani 1 1 d D . .
F66 F 0.3941(4) 0.3726(2) 0.72776(15) 0.097(2) Uani 1 1 d D . .
F31 F 0.1103(13) 0.2922(7) 0.7152(4) 0.221(9) Uani 0.793(16) 1 d PD A 1
F32 F 0.1209(10) 0.2019(9) 0.7344(2) 0.174(8) Uani 0.793(16) 1 d PD A 1
F33 F 0.0064(5) 0.2357(9) 0.7120(2) 0.138(6) Uani 0.793(16) 1 d PD A 1
F34 F 0.0040(5) 0.1303(3) 0.57285(19) 0.145(3) Uani 1 1 d D . .
F35 F 0.0582(3) 0.2051(4) 0.54663(14) 0.127(3) Uani 1 1 d D . .
F36 F -0.0440(3) 0.2189(3) 0.58210(14) 0.097(2) Uani 1 1 d D . .
F41 F 0.2564(7) 0.3245(5) 0.5217(2) 0.125(5) Uani 0.884(14) 1 d PD B 1
F42 F 0.2954(5) 0.2820(3) 0.47237(16) 0.079(3) Uani 0.884(14) 1 d PD B 1
F43 F 0.3771(5) 0.3430(3) 0.4985(3) 0.098(4) Uani 0.884(14) 1 d PD B 1
F44 F 0.5379(6) 0.1353(4) 0.47603(16) 0.097(4) Uani 0.907(13) 1 d PD C 1
F45 F 0.5937(4) 0.1174(4) 0.52745(19) 0.089(3) Uani 0.907(13) 1 d PD C 1
F46 F 0.4958(5) 0.0611(3) 0.5085(3) 0.098(3) Uani 0.907(13) 1 d PD C 1
F51 F 0.1924(3) -0.0430(2) 0.57303(15) 0.094(2) Uani 1 1 d D . .
F52 F 0.3200(4) -0.0517(2) 0.55611(14) 0.0852(18) Uani 1 1 d D . .
F53 F 0.2702(4) -0.1135(2) 0.59515(14) 0.106(2) Uani 1 1 d D . .
F54 F 0.3912(10) 0.0153(7) 0.7348(2) 0.114(5) Uani 0.741(17) 1 d PD D 1
F55 F 0.2613(7) -0.0057(11) 0.7342(3) 0.167(7) Uani 0.741(17) 1 d PD D 1
F56 F 0.3516(17) -0.0711(4) 0.7177(2) 0.163(7) Uani 0.741(17) 1 d PD D 1
F61 F 0.6168(5) 0.1947(4) 0.74398(17) 0.083(3) Uani 0.889(12) 1 d PD E 1
F62 F 0.6788(3) 0.1932(3) 0.69297(17) 0.074(3) Uani 0.889(12) 1 d PD E 1
F63 F 0.6023(4) 0.1178(3) 0.7078(2) 0.071(3) Uani 0.889(12) 1 d PD E 1
F54B F 0.2879(13) -0.0587(9) 0.7254(6) 0.029(8) Uiso 0.259(17) 1 d PD D 2
F55B F 0.4101(8) -0.0245(15) 0.7261(5) 0.041(8) Uiso 0.259(17) 1 d PD D 2
F56B F 0.3065(19) 0.0316(8) 0.7393(5) 0.054(8) Uiso 0.259(17) 1 d PD D 2
F31B F 0.055(2) 0.1832(9) 0.7239(6) 0.056(11) Uiso 0.207(16) 1 d PD A 2
F32B F 0.0310(15) 0.2749(11) 0.7108(8) 0.050(11) Uiso 0.207(16) 1 d PD A 2
F33B F 0.1502(13) 0.2515(13) 0.7303(6) 0.047(12) Uiso 0.207(16) 1 d PD A 2
F41B F 0.345(3) 0.3043(19) 0.4722(6) 0.058(19) Uiso 0.116(14) 1 d PD B 2
F42B F 0.328(2) 0.3514(8) 0.5223(9) 0.015(14) Uiso 0.116(14) 1 d PD B 2
F43B F 0.2360(9) 0.2904(13) 0.5036(10) 0.012(13) Uiso 0.116(14) 1 d PD B 2
F44B F 0.543(3) 0.0714(14) 0.5284(9) 0.017(16) Uiso 0.093(13) 1 d PD C 2
F45B F 0.493(2) 0.099(2) 0.4785(8) 0.032(19) Uiso 0.093(13) 1 d PD C 2
F46B F 0.5896(16) 0.1520(13) 0.5024(13) 0.018(17) Uiso 0.093(13) 1 d PD C 2
F61B F 0.649(3) 0.146(2) 0.6865(9) 0.09(2) Uiso 0.111(12) 1 d PD E 2
F62B F 0.576(2) 0.1400(19) 0.7348(11) 0.066(19) Uiso 0.111(12) 1 d PD E 2
F63B F 0.657(2) 0.2155(12) 0.7266(11) 0.031(15) Uiso 0.111(12) 1 d PD E 2

loop_
_atom_site_aniso_label
_atom_site_aniso_U_11
_atom_site_aniso_U_22
_atom_site_aniso_U_33
_atom_site_aniso_U_23
_atom_site_aniso_U_13
_atom_site_aniso_U_12
Pd1 0.0283(3) 0.0277(3) 0.0349(4) -0.0050(3) 0.0027(4) -0.0016(3)
P1 0.0337(14) 0.0393(14) 0.0320(13) -0.0039(11) 0.0070(11) -0.0054(11)
P2 0.0249(11) 0.0272(11) 0.0302(12) -0.0029(11) 0.0030(11) -0.0017(10)
C1 0.037(6) 0.036(6) 0.046(6) 0.003(5) 0.005(4) -0.007(4)
C2 0.056(7) 0.068(8) 0.063(7) 0.006(5) 0.019(6) 0.001(6)
C3 0.068(9) 0.062(8) 0.053(7) -0.016(6) 0.000(6) 0.020(7)
O3 0.065(5) 0.043(4) 0.119(6) 0.010(4) 0.009(4) -0.025(4)
O4 0.074(5) 0.043(4) 0.073(4) 0.003(4) 0.000(4) 0.004(4)
C4 0.150(10) 0.036(6) 0.075(7) 0.018(6) -0.020(8) 0.021(7)
C5 0.038(6) 0.029(6) 0.100(9) -0.013(6) -0.019(7) -0.005(5)
O5 0.050(4) 0.044(4) 0.079(5) -0.013(4) 0.002(4) -0.005(3)
O6 0.056(5) 0.051(4) 0.125(6) -0.005(4) -0.032(5) -0.016(4)
C6 0.027(6) 0.082(8) 0.155(11) 0.020(7) 0.015(7) 0.001(5)
C10 0.022(5) 0.037(5) 0.027(5) -0.006(4) 0.000(4) -0.003(4)
C11 0.048(6) 0.058(6) 0.035(5) 0.004(5) 0.010(5) -0.003(5)
C12 0.127(10) 0.072(8) 0.068(7) 0.043(6) 0.005(7) 0.020(7)
C13 0.085(8) 0.097(8) 0.042(6) 0.019(6) -0.017(6) -0.007(7)
C14 0.075(8) 0.153(12) 0.081(8) 0.024(8) 0.029(7) -0.039(7)
C15 0.037(6) 0.053(6) 0.045(6) -0.011(5) 0.007(5) 0.004(5)
C16 0.054(6) 0.091(8) 0.074(7) 0.020(7) 0.005(5) 0.038(6)
C17 0.074(7) 0.061(7) 0.091(8) -0.031(6) -0.004(6) 0.015(6)
C18 0.041(6) 0.070(7) 0.114(9) -0.013(6) 0.004(6) 0.002(6)
C21 0.042(6) 0.038(5) 0.054(6) 0.007(5) 0.000(5) 0.002(5)
C22 0.053(6) 0.044(6) 0.091(7) -0.011(6) 0.015(6) 0.007(5)
C23 0.033(5) 0.056(6) 0.065(7) 0.002(5) -0.005(5) 0.000(5)
C24 0.051(6) 0.059(7) 0.080(7) 0.011(6) -0.018(5) 0.020(5)
C25 0.033(5) 0.049(5) 0.018(4) 0.001(4) 0.003(4) -0.007(5)
C26 0.070(7) 0.076(7) 0.039(6) 0.007(5) 0.009(5) -0.012(6)
C27 0.047(6) 0.066(7) 0.058(6) 0.017(5) -0.017(5) -0.002(5)
C28 0.059(7) 0.033(5) 0.052(6) 0.008(5) -0.001(5) -0.006(5)
B1 0.021(5) 0.028(5) 0.023(5) 0.002(5) 0.002(4) 0.004(4)
C31 0.029(5) 0.024(4) 0.018(4) 0.006(4) -0.001(4) 0.000(4)
C32 0.050(6) 0.038(5) 0.019(5) 0.005(4) -0.004(4) 0.009(4)
C33 0.032(6) 0.054(6) 0.035(6) -0.010(5) 0.011(5) 0.016(5)
C34 0.028(5) 0.063(7) 0.039(6) 0.007(5) 0.007(5) 0.020(5)
C35 0.033(6) 0.043(5) 0.029(5) 0.005(5) 0.005(5) 0.013(4)
C36 0.033(6) 0.036(5) 0.030(5) 0.001(4) 0.013(5) 0.010(4)
C37 0.047(8) 0.110(11) 0.089(11) -0.028(9) 0.014(8) 0.003(8)
C38 0.034(7) 0.103(10) 0.057(8) 0.020(8) -0.015(6) 0.003(7)
C41 0.030(5) 0.021(5) 0.022(5) -0.004(4) 0.007(4) -0.003(4)
C42 0.036(6) 0.019(5) 0.028(5) 0.004(4) 0.005(4) 0.002(4)
C43 0.023(5) 0.026(5) 0.032(6) 0.009(5) -0.009(4) -0.002(4)
C44 0.028(5) 0.037(5) 0.018(5) 0.000(4) 0.005(4) -0.009(4)
C45 0.024(5) 0.022(5) 0.031(5) -0.011(4) -0.003(4) 0.004(4)
C46 0.040(5) 0.030(5) 0.012(5) 0.005(4) -0.001(4) -0.001(4)
C47 0.058(7) 0.046(6) 0.026(5) 0.012(5) 0.005(5) -0.006(6)
C48 0.047(7) 0.036(6) 0.047(7) -0.010(5) 0.004(5) -0.006(5)
C51 0.021(5) 0.033(5) 0.027(5) -0.003(4) -0.004(4) 0.004(4)
C52 0.031(5) 0.038(5) 0.025(5) -0.003(4) -0.005(4) -0.001(5)
C53 0.023(5) 0.027(6) 0.032(5) -0.006(4) 0.003(4) -0.001(4)
C54 0.030(5) 0.023(5) 0.046(6) 0.009(5) 0.006(5) -0.011(4)
C55 0.038(5) 0.035(6) 0.030(5) 0.011(5) 0.005(4) 0.000(4)
C56 0.027(5) 0.036(6) 0.024(5) 0.001(4) -0.001(4) 0.001(4)
C57 0.053(7) 0.041(7) 0.068(8) -0.016(6) -0.001(6) -0.002(6)
C58 0.080(9) 0.033(7) 0.055(8) 0.011(6) -0.004(6) -0.020(6)
C61 0.027(5) 0.029(5) 0.021(5) -0.004(4) 0.010(4) -0.001(4)
C62 0.030(5) 0.026(5) 0.029(5) 0.001(4) 0.014(4) 0.010(4)
C63 0.025(5) 0.035(6) 0.029(5) 0.003(4) 0.003(4) -0.003(4)
C64 0.027(5) 0.033(6) 0.030(5) 0.000(4) 0.001(4) -0.007(4)
C66 0.034(5) 0.027(5) 0.031(5) 0.008(4) 0.006(4) 0.002(4)
C67 0.037(6) 0.047(7) 0.057(7) -0.004(6) -0.001(6) 0.008(5)
C65 0.041(6) 0.020(5) 0.032(5) 0.000(4) 0.002(4) 0.005(5)
C68 0.049(7) 0.040(7) 0.052(7) -0.006(6) -0.013(6) 0.001(5)
F64 0.123(5) 0.038(3) 0.113(5) -0.015(3) -0.066(4) 0.033(3)
F65 0.076(4) 0.034(3) 0.156(6) -0.023(3) 0.002(4) -0.011(3)
F66 0.167(6) 0.050(4) 0.075(4) -0.012(3) 0.039(4) 0.030(4)
F31 0.283(18) 0.226(16) 0.156(13) -0.137(13) 0.126(12) -0.049(15)
F32 0.127(11) 0.37(2) 0.022(5) 0.025(8) 0.015(5) 0.154(12)
F33 0.064(6) 0.307(17) 0.043(6) -0.028(8) 0.019(5) 0.059(9)
F34 0.174(7) 0.103(5) 0.158(7) -0.009(5) -0.124(6) -0.011(5)
F35 0.058(4) 0.285(10) 0.037(4) 0.030(5) -0.012(3) 0.017(5)
F36 0.051(4) 0.171(6) 0.068(4) -0.021(4) -0.022(3) 0.048(4)
F41 0.172(9) 0.138(9) 0.064(6) 0.057(6) 0.064(6) 0.133(7)
F42 0.092(7) 0.082(5) 0.062(5) 0.013(4) -0.042(4) 0.013(5)
F43 0.099(6) 0.062(5) 0.134(8) 0.060(5) -0.036(6) -0.021(5)
F44 0.133(7) 0.120(7) 0.039(4) 0.025(4) 0.054(4) 0.078(6)
F45 0.055(5) 0.140(8) 0.071(6) -0.034(5) 0.000(4) 0.047(5)
F46 0.101(6) 0.052(4) 0.140(8) -0.043(5) 0.043(6) 0.003(4)
F51 0.058(4) 0.115(5) 0.108(5) -0.058(4) -0.036(4) 0.007(4)
F52 0.103(5) 0.084(4) 0.068(4) -0.041(3) 0.014(4) -0.022(4)
F53 0.207(7) 0.037(4) 0.075(4) -0.007(3) -0.037(4) -0.025(4)
F54 0.195(12) 0.095(9) 0.052(6) 0.028(6) -0.071(7) -0.064(8)
F55 0.097(9) 0.34(2) 0.060(7) 0.097(9) 0.045(6) 0.019(12)
F56 0.38(2) 0.065(8) 0.045(6) 0.012(5) -0.009(9) 0.049(11)
F61 0.078(5) 0.135(7) 0.037(4) -0.023(4) -0.021(4) 0.057(5)
F62 0.035(4) 0.090(6) 0.096(5) 0.010(4) 0.007(4) 0.009(4)
F63 0.074(5) 0.041(4) 0.097(6) 0.009(4) -0.033(4) 0.018(3)

loop_
_atom_type_symbol
_atom_type_description
_atom_type_scat_dispersion_real
_atom_type_scat_dispersion_imag
_atom_type_scat_source
C C 0.0033 0.0016 'International Tables Vol C Tables 4.2.6.8 and 6.1.1.4'
H H 0.0000 0.0000 'International Tables Vol C Tables 4.2.6.8 and 6.1.1.4'
B B 0.0013 0.0007 'International Tables Vol C Tables 4.2.6.8 and 6.1.1.4'
O O 0.0106 0.0060 'International Tables Vol C Tables 4.2.6.8 and 6.1.1.4'
F F 0.0171 0.0103 'International Tables Vol C Tables 4.2.6.8 and 6.1.1.4'
P P 0.1023 0.0942 'International Tables Vol C Tables 4.2.6.8 and 6.1.1.4'
Pd Pd -0.9988 1.0072 'International Tables Vol C Tables 4.2.6.8 and 6.1.1.4'

loop_
_geom_angle_atom_site_label_1
_geom_angle_atom_site_label_2
_geom_angle_atom_site_label_3
_geom_angle
C1 Pd1 O5 80.1(3)
C1 Pd1 P2 102.3(2)
O5 Pd1 P2 165.24(16)
C1 Pd1 P1 172.8(2)
O5 Pd1 P1 103.48(18)
P2 Pd1 P1 75.87(7)
C10 P1 C15 107.4(3)
C10 P1 C11 108.4(4)
C15 P1 C11 110.8(4)
C10 P1 Pd1 92.0(2)
C15 P1 Pd1 120.9(3)
C11 P1 Pd1 114.8(3)
C10 P2 C21 104.5(3)
C10 P2 C25 109.3(3)
C21 P2 C25 109.5(4)
C10 P2 Pd1 94.1(2)
C21 P2 Pd1 124.6(3)
C25 P2 Pd1 112.5(3)
C2 C1 C3 108.9(7)
C2 C1 Pd1 104.7(5)
C3 C1 Pd1 99.8(5)
C5 C2 C1 110.2(7)
O3 C3 O4 122.9(9)
O3 C3 C1 126.0(9)
O4 C3 C1 110.9(9)
C3 O4 C4 114.3(8)
O5 C5 O6 122.4(9)
O5 C5 C2 120.9(8)
O6 C5 C2 116.7(10)
C5 O5 Pd1 110.8(6)
C5 O6 C6 116.6(8)
P1 C10 P2 98.1(3)
C12 C11 C13 109.5(8)
C12 C11 C14 108.1(8)
C13 C11 C14 108.5(7)
C12 C11 P1 107.9(6)
C13 C11 P1 112.4(6)
C14 C11 P1 110.3(6)
C17 C15 C18 113.0(7)
C17 C15 C16 106.8(7)
C18 C15 C16 104.3(7)
C17 C15 P1 113.6(6)
C18 C15 P1 110.7(6)
C16 C15 P1 107.7(5)
C23 C21 C22 111.5(7)
C23 C21 C24 108.3(7)
C22 C21 C24 105.3(7)
C23 C21 P2 111.1(5)
C22 C21 P2 112.3(6)
C24 C21 P2 108.1(5)
C28 C25 C27 110.9(7)
C28 C25 C26 107.9(6)
C27 C25 C26 103.9(6)
C28 C25 P2 112.7(5)
C27 C25 P2 109.5(5)
C26 C25 P2 111.6(5)
C61 B1 C41 108.7(6)
C61 B1 C31 111.9(6)
C41 B1 C31 110.3(6)
C61 B1 C51 112.0(6)
C41 B1 C51 112.8(6)
C31 B1 C51 101.0(5)
C36 C31 C32 112.9(6)
C36 C31 B1 123.2(7)
C32 C31 B1 123.4(7)
C33 C32 C31 123.7(7)
C34 C33 C32 120.7(7)
C34 C33 C37 121.0(7)
C32 C33 C37 118.2(7)
C33 C34 C35 117.8(7)
C36 C35 C34 120.6(7)
C36 C35 C38 120.8(7)
C34 C35 C38 118.6(7)
C35 C36 C31 124.2(7)
F32 C37 F32B 126.8(16)
F32 C37 F33B 54.6(11)
F32B C37 F33B 106.2(16)
F32 C37 F33 108.6(10)
F32B C37 F33 42.0(12)
F33B C37 F33 130.8(14)
F32 C37 F31 106.8(12)
F32B C37 F31 60.1(12)
F33B C37 F31 55.3(12)
F33 C37 F31 101.0(11)
F32 C37 F31B 52.9(11)
F32B C37 F31B 103.9(15)
F33B C37 F31B 105.8(15)
F33 C37 F31B 65.1(13)
F31 C37 F31B 142.4(13)
F32 C37 C33 117.2(9)
F32B C37 C33 115.7(14)
F33B C37 C33 115.5(13)
F33 C37 C33 112.9(8)
F31 C37 C33 108.9(9)
F31B C37 C33 108.7(12)
F35 C38 F34 105.0(9)
F35 C38 F36 105.5(7)
F34 C38 F36 105.9(8)
F35 C38 C35 112.5(7)
F34 C38 C35 112.9(8)
F36 C38 C35 114.2(8)
C42 C41 C46 115.0(6)
C42 C41 B1 122.6(6)
C46 C41 B1 122.4(7)
C41 C42 C43 123.9(7)
C42 C43 C44 120.0(6)
C42 C43 C47 121.8(7)
C44 C43 C47 118.2(7)
C45 C44 C43 118.3(7)
C44 C45 C46 120.1(6)
C44 C45 C48 119.8(7)
C46 C45 C48 120.1(7)
C41 C46 C45 122.7(7)
F41 C47 F41B 128.0(17)
F41 C47 F42B 58.2(14)
F41B C47 F42B 109.0(18)
F41 C47 F42 108.1(8)
F41B C47 F42 40(2)
F42B C47 F42 133.5(14)
F41 C47 F43B 46.9(13)
F41B C47 F43B 104.5(17)
F42B C47 F43B 103.4(16)
F42 C47 F43B 68.0(16)
F41 C47 F43 106.5(8)
F41B C47 F43 63(2)
F42B C47 F43 52.6(16)
F42 C47 F43 101.8(7)
F43B C47 F43 137.6(13)
F41 C47 C43 114.8(6)
F41B C47 C43 116.1(16)
F42B C47 C43 112.9(13)
F42 C47 C43 112.9(6)
F43B C47 C43 109.9(12)
F43 C47 C43 111.8(7)
F44B C48 F45B 106.1(18)
F44B C48 F45 58(2)
F45B C48 F45 135.2(16)
F44B C48 F44 130.2(16)
F45B C48 F44 48(2)
F45 C48 F44 107.0(7)
F44B C48 F46B 108.4(18)
F45B C48 F46B 105.7(18)
F45 C48 F46B 54(2)
F44 C48 F46B 59.8(19)
F44B C48 F46 47.8(19)
F45B C48 F46 63(2)
F45 C48 F46 103.7(7)
F44 C48 F46 105.6(7)
F46B C48 F46 137.7(15)
F44B C48 C45 115.2(15)
F45B C48 C45 110.9(15)
F45 C48 C45 113.6(6)
F44 C48 C45 114.0(7)
F46B C48 C45 110.0(14)
F46 C48 C45 112.1(6)
C52 C51 C56 114.3(7)
C52 C51 B1 123.1(6)
C56 C51 B1 122.0(7)
C53 C52 C51 123.4(7)
C54 C53 C52 120.7(7)
C54 C53 C57 119.7(7)
C52 C53 C57 119.6(7)
C53 C54 C55 117.3(6)
C56 C55 C54 121.8(7)
C56 C55 C58 119.0(7)
C54 C55 C58 119.2(7)
C55 C56 C51 122.4(7)
F53 C57 F51 106.5(7)
F53 C57 F52 105.3(7)
F51 C57 F52 104.1(7)
F53 C57 C53 114.2(7)
F51 C57 C53 113.0(7)
F52 C57 C53 112.9(7)
F54 C58 F54B 127.2(11)
F54 C58 F55 107.6(10)
F54B C58 F55 58.4(9)
F54 C58 F55B 44.0(10)
F54B C58 F55B 104.7(13)
F55 C58 F55B 132.8(11)
F54 C58 F56B 64.0(10)
F54B C58 F56B 103.0(13)
F55 C58 F56B 49.2(9)
F55B C58 F56B 105.2(13)
F54 C58 F56 104.6(9)
F54B C58 F56 48.1(8)
F55 C58 F56 105.1(10)
F55B C58 F56 64.0(10)
F56B C58 F56 136.4(11)
F54 C58 C55 115.4(7)
F54B C58 C55 116.7(11)
F55 C58 C55 112.7(8)
F55B C58 C55 114.0(10)
F56B C58 C55 112.0(10)
F56 C58 C55 110.7(7)
C66 C61 C62 114.5(7)
C66 C61 B1 121.4(7)
C62 C61 B1 124.1(7)
C63 C62 C61 122.6(7)
C64 C63 C62 120.0(7)
C64 C63 C67 120.0(7)
C62 C63 C67 120.0(7)
C63 C64 C65 119.7(7)
C65 C66 C61 122.8(7)
F61B C67 F63B 108.3(19)
F61B C67 F61 133.6(17)
F63B C67 F61 45.1(18)
F61B C67 F63 56(2)
F63B C67 F63 131.0(15)
F61 C67 F63 108.1(7)
F61B C67 F62B 107.0(19)
F63B C67 F62B 105.4(18)
F61 C67 F62B 63(2)
F63 C67 F62B 53(2)
F61B C67 F62 51(2)
F63B C67 F62 63(2)
F61 C67 F62 104.9(7)
F63 C67 F62 103.8(7)
F62B C67 F62 139.2(16)
F61B C67 C63 113.1(17)
F63B C67 C63 114.2(14)
F61 C67 C63 112.9(7)
F63 C67 C63 114.4(7)
F62B C67 C63 108.4(15)
F62 C67 C63 112.0(6)
C64 C65 C66 120.3(7)
C64 C65 C68 119.4(7)
C66 C65 C68 120.2(7)
F66 C68 F64 106.8(7)
F66 C68 F65 103.9(7)
F64 C68 F65 104.9(7)
F66 C68 C65 113.2(7)
F64 C68 C65 114.2(7)
F65 C68 C65 112.9(7)

loop_
_geom_bond_atom_site_label_1
_geom_bond_atom_site_label_2
_geom_bond_distance
Pd1 C1 2.086(7)
Pd1 O5 2.123(6)
Pd1 P2 2.2568(19)
Pd1 P1 2.327(2)
P1 C10 1.864(6)
P1 C15 1.879(8)
P1 C11 1.885(8)
P2 C10 1.868(6)
P2 C21 1.880(8)
P2 C25 1.884(7)
C1 C2 1.492(10)
C1 C3 1.492(11)
C2 C5 1.488(11)
C3 O3 1.203(10)
C3 O4 1.391(10)
O4 C4 1.459(9)
C5 O5 1.245(10)
C5 O6 1.308(9)
O6 C6 1.467(9)
C11 C12 1.506(11)
C11 C13 1.512(10)
C11 C14 1.521(10)
C15 C17 1.498(10)
C15 C18 1.521(10)
C15 C16 1.548(10)
C21 C23 1.527(9)
C21 C22 1.537(10)
C21 C24 1.552(10)
C25 C28 1.514(9)
C25 C27 1.527(9)
C25 C26 1.552(9)
B1 C61 1.628(10)
B1 C41 1.633(10)
B1 C31 1.642(10)
B1 C51 1.658(10)
C31 C36 1.395(9)
C31 C32 1.406(9)
C32 C33 1.376(9)
C33 C34 1.372(9)
C33 C37 1.496(9)
C34 C35 1.377(9)
C35 C36 1.371(9)
C35 C38 1.497(9)
C37 F32 1.270(10)
C37 F32B 1.277(13)
C37 F33B 1.288(13)
C37 F33 1.310(9)
C37 F31 1.318(10)
C37 F31B 1.348(12)
C38 F35 1.296(8)
C38 F34 1.296(9)
C38 F36 1.309(8)
C41 C42 1.377(9)
C41 C46 1.394(9)
C42 C43 1.384(9)
C43 C44 1.389(9)
C43 C47 1.496(8)
C44 C45 1.379(9)
C45 C46 1.403(9)
C45 C48 1.490(8)
C47 F41 1.285(8)
C47 F41B 1.286(13)
C47 F42B 1.302(13)
C47 F42 1.324(7)
C47 F43B 1.324(13)
C47 F43 1.335(8)
C48 F44B 1.288(13)
C48 F45B 1.305(13)
C48 F45 1.308(8)
C48 F44 1.310(8)
C48 F46B 1.311(13)
C48 F46 1.322(8)
C51 C52 1.389(9)
C51 C56 1.412(9)
C52 C53 1.385(9)
C53 C54 1.376(9)
C53 C57 1.490(8)
C54 C55 1.384(9)
C55 C56 1.367(9)
C55 C58 1.489(9)
C57 F53 1.309(8)
C57 F51 1.318(8)
C57 F52 1.331(8)
C58 F54 1.277(8)
C58 F54B 1.283(12)
C58 F55 1.292(9)
C58 F55B 1.296(12)
C58 F56B 1.315(12)
C58 F56 1.326(9)
C61 C66 1.409(9)
C61 C62 1.410(9)
C62 C63 1.397(9)
C63 C64 1.368(9)
C63 C67 1.497(8)
C64 C65 1.371(9)
C66 C65 1.387(9)
C67 F61B 1.291(13)
C67 F63B 1.292(13)
C67 F61 1.315(8)
C67 F63 1.319(8)
C67 F62B 1.326(13)
C67 F62 1.332(8)
C65 C68 1.486(8)
C68 F66 1.303(8)
C68 F64 1.305(7)
C68 F65 1.319(7)
